data_4348547
loop_
_publ_author_name
'Yan, Wei'
'Han, Li-Juan'
'Jia, Hai-Lang'
'Shen, Kang'
'Wang, Ting'
'Zheng, He-Gen'

_publ_section_title
;
 Three Highly Stable Cobalt MOFs Based on &quot;Y&quot;-Shaped Carboxylic
 Acid: Synthesis and Absorption of Anionic Dyes.
;
_journal_issue 17
_journal_name_full 'Inorganic chemistry'
_journal_page_first 8816
_journal_page_last 8821
_journal_paper_doi 10.1021/acs.inorgchem.6b01328
_journal_volume 55
_journal_year 2016
_chemical_formula_sum 'C40 H30 Co N4 O8'
_chemical_formula_weight 753.61
_space_group_IT_number 2
_space_group_name_Hall '-P 1'
_space_group_name_H-M_alt 'P -1'
_symmetry_cell_setting triclinic
_symmetry_space_group_name_H-M 'P -1'
_atom_sites_solution_hydrogens geom
_atom_sites_solution_primary direct
_atom_sites_solution_secondary difmap
_audit_creation_method SHELXL-97
_cell_angle_alpha 116.811(2)
_cell_angle_beta 94.012(2)
_cell_angle_gamma 98.805(2)
_cell_formula_units_Z 2
_cell_length_a 9.0318(13)
_cell_length_b 14.344(2)
_cell_length_c 14.923(2)
_cell_measurement_reflns_used 5097
_cell_measurement_temperature 293(2)
_cell_measurement_theta_max 27.20
_cell_measurement_theta_min 2.31
_cell_volume 1683.8(4)
_computing_cell_refinement 'Bruker SMART'
_computing_data_collection 'Bruker SMART'
_computing_data_reduction 'Bruker SAINT'
_computing_molecular_graphics 'Bruker SHELXTL'
_computing_publication_material 'Bruker SHELXTL'
_computing_structure_refinement 'Bruker SHELXTL'
_computing_structure_solution 'Bruker SHELXTL'
_diffrn_ambient_temperature 293(2)
_diffrn_measured_fraction_theta_full 0.981
_diffrn_measured_fraction_theta_max 0.981
_diffrn_measurement_device_type 'CCD area detector'
_diffrn_measurement_method 'phi and omega scans'
_diffrn_radiation_monochromator graphite
_diffrn_radiation_source 'fine-focus sealed tube'
_diffrn_radiation_type MoK\a
_diffrn_radiation_wavelength 0.71073
_diffrn_reflns_av_R_equivalents 0.0446
_diffrn_reflns_av_sigmaI/netI 0.0664
_diffrn_reflns_limit_h_max 11
_diffrn_reflns_limit_h_min -11
_diffrn_reflns_limit_k_max 18
_diffrn_reflns_limit_k_min -18
_diffrn_reflns_limit_l_max 14
_diffrn_reflns_limit_l_min -19
_diffrn_reflns_number 15021
_diffrn_reflns_theta_full 27.37
_diffrn_reflns_theta_max 27.37
_diffrn_reflns_theta_min 1.55
_exptl_absorpt_coefficient_mu 0.573
_exptl_absorpt_correction_type none
_exptl_crystal_colour purple
_exptl_crystal_density_diffrn 1.486
_exptl_crystal_density_method 'not measured'
_exptl_crystal_description block
_exptl_crystal_F_000 778
_exptl_crystal_size_max 0.24
_exptl_crystal_size_mid 0.2
_exptl_crystal_size_min 0.18
_refine_diff_density_max 0.552
_refine_diff_density_min -0.493
_refine_diff_density_rms 0.148
_refine_ls_extinction_method none
_refine_ls_goodness_of_fit_ref 1.114
_refine_ls_hydrogen_treatment mixed
_refine_ls_matrix_type full
_refine_ls_number_parameters 479
_refine_ls_number_reflns 7491
_refine_ls_number_restraints 0
_refine_ls_restrained_S_all 1.114
_refine_ls_R_factor_all 0.0585
_refine_ls_R_factor_gt 0.0455
_refine_ls_shift/su_max 0.012
_refine_ls_shift/su_mean 0.000
_refine_ls_structure_factor_coef Fsqd
_refine_ls_weighting_details 'calc w=1/[\s^2^(Fo^2^)+(0.0940P)^2^+0.1497P] where P=(Fo^2^+2Fc^2^)/3'
_refine_ls_weighting_scheme calc
_refine_ls_wR_factor_gt 0.1365
_refine_ls_wR_factor_ref 0.1640
_reflns_number_gt 6229
_reflns_number_total 7491
_reflns_threshold_expression >2sigma(I)
_cod_data_source_file ic6b01328_si_002.cif
_cod_data_source_block 2
_cod_depositor_comments
;
The following automatic conversions were performed:

data item '_symmetry_cell_setting' value 'Triclinic' was changed to
'triclinic' in accordance with the
/home/saulius/struct/COD-crude-data/automatic-downloads/DataCite-retrospective/ACS/depositions/lib/dictionaries/cif_core.dic
dictionary named 'cif_core.dic' version 2.4.2 last updated on
2011-04-26.

Automatic conversion script
Id: cif_fix_values 6909 2019-04-08 15:41:33Z antanas 
;
_cod_original_sg_symbol_H-M 'P-1   '
_cod_database_code 4348547

loop_
_symmetry_equiv_pos_as_xyz
'x, y, z'
'-x, -y, -z'

loop_
_atom_site_label
_atom_site_type_symbol
_atom_site_fract_x
_atom_site_fract_y
_atom_site_fract_z
_atom_site_U_iso_or_equiv
_atom_site_adp_type
_atom_site_occupancy
_atom_site_symmetry_multiplicity
_atom_site_calc_flag
_atom_site_refinement_flags
Co1 Co 0.53799(4) 0.40203(2) 0.08953(2) 0.01911(12) Uani 1 1 d .
O1 O 0.6566(2) 0.33929(13) 0.17297(13) 0.0275(4) Uani 1 1 d .
O2 O 0.4465(2) 0.23693(13) 0.07271(13) 0.0287(4) Uani 1 1 d .
O3 O 0.9380(3) 0.02261(18) 0.85263(16) 0.0552(7) Uani 1 1 d .
O4 O 0.8465(3) -0.15105(18) 0.79333(15) 0.0491(6) Uani 1 1 d .
H4 H 0.8903 -0.1403 0.8482 0.074 Uiso 1 1 d R
O5 O 0.6443(2) -0.44096(12) 0.13985(12) 0.0244(4) Uani 1 1 d .
O6 O 0.6243(2) -0.39084(13) 0.01868(12) 0.0261(4) Uani 1 1 d .
O7 O 0.7227(2) 0.05288(13) 0.42515(14) 0.0340(4) Uani 1 1 d .
N1 N 0.6954(2) 0.34933(16) -0.01357(15) 0.0254(4) Uani 1 1 d .
N2 N 1.4086(2) 0.46293(16) -0.78629(15) 0.0255(4) Uani 1 1 d .
N3 N 1.3060(2) 0.47961(16) -0.65086(16) 0.0260(4) Uani 1 1 d .
N4 N 0.8341(3) 0.33668(17) -0.13320(17) 0.0296(5) Uani 1 1 d .
C1 C 1.4232(3) 0.5692(2) -0.7193(2) 0.0295(6) Uani 1 1 d .
H1 H 1.4689 0.6253 -0.7299 0.035 Uiso 1 1 calc R
C2 C 1.3619(3) 0.5807(2) -0.6362(2) 0.0314(6) Uani 1 1 d .
H2 H 1.3582 0.6446 -0.5799 0.038 Uiso 1 1 calc R
C3 C 1.3364(3) 0.4111(2) -0.74323(19) 0.0289(5) Uani 1 1 d .
H3 H 1.3095 0.3371 -0.7722 0.035 Uiso 1 1 calc R
C4 C 1.2341(3) 0.4541(2) -0.57968(18) 0.0252(5) Uani 1 1 d .
C5 C 1.3029(3) 0.5066(2) -0.4791(2) 0.0328(6) Uani 1 1 d .
H5 H 1.3942 0.5557 -0.4592 0.039 Uiso 1 1 calc R
C6 C 1.0980(3) 0.3827(2) -0.60946(19) 0.0281(5) Uani 1 1 d .
H6 H 1.0517 0.3487 -0.6770 0.034 Uiso 1 1 calc R
C7 C 1.0301(3) 0.3614(2) -0.53857(19) 0.0279(5) Uani 1 1 d .
H7 H 0.9389 0.3120 -0.5592 0.033 Uiso 1 1 calc R
C8 C 1.0969(3) 0.4134(2) -0.43614(18) 0.0256(5) Uani 1 1 d .
C9 C 1.2338(3) 0.4850(2) -0.40799(19) 0.0329(6) Uani 1 1 d .
H9 H 1.2806 0.5193 -0.3405 0.039 Uiso 1 1 calc R
C10 C 1.0248(3) 0.3920(2) -0.35886(19) 0.0252(5) Uani 1 1 d .
C11 C 0.9458(3) 0.2913(2) -0.3811(2) 0.0290(5) Uani 1 1 d .
H11 H 0.9349 0.2353 -0.4466 0.035 Uiso 1 1 calc R
C12 C 1.0383(3) 0.4750(2) -0.25996(19) 0.0297(6) Uani 1 1 d .
H12 H 1.0906 0.5431 -0.2437 0.036 Uiso 1 1 calc R
C13 C 0.9740(3) 0.4568(2) -0.18522(19) 0.0312(6) Uani 1 1 d .
H13 H 0.9828 0.5125 -0.1197 0.037 Uiso 1 1 calc R
C14 C 0.8980(3) 0.3562(2) -0.2093(2) 0.0281(5) Uani 1 1 d .
C15 C 0.8829(3) 0.2730(2) -0.3069(2) 0.0316(6) Uani 1 1 d .
H15 H 0.8308 0.2050 -0.3226 0.038 Uiso 1 1 calc R
C16 C 0.7346(3) 0.3885(2) -0.07497(19) 0.0266(5) Uani 1 1 d .
H16 H 0.6988 0.4445 -0.0781 0.032 Uiso 1 1 calc R
C17 C 0.8585(4) 0.2597(2) -0.1058(2) 0.0412(7) Uani 1 1 d .
H17 H 0.9208 0.2110 -0.1326 0.049 Uiso 1 1 calc R
C18 C 0.7739(4) 0.2692(2) -0.0323(2) 0.0353(6) Uani 1 1 d .
H18 H 0.7693 0.2276 0.0009 0.042 Uiso 1 1 calc R
C19 C 0.5614(3) 0.25215(18) 0.13435(17) 0.0221(5) Uani 1 1 d .
C20 C 0.5881(3) 0.16801(18) 0.16297(18) 0.0249(5) Uani 1 1 d .
C21 C 0.7192(3) 0.1854(2) 0.2274(2) 0.0322(6) Uani 1 1 d .
H21 H 0.7903 0.2490 0.2520 0.039 Uiso 1 1 calc R
C22 C 0.7450(3) 0.1086(2) 0.2555(2) 0.0335(6) Uani 1 1 d .
H22 H 0.8326 0.1214 0.2995 0.040 Uiso 1 1 calc R
C23 C 0.4838(3) 0.0723(2) 0.1256(2) 0.0308(6) Uani 1 1 d .
H23 H 0.3963 0.0594 0.0816 0.037 Uiso 1 1 calc R
C24 C 0.5102(3) -0.0043(2) 0.1540(2) 0.0334(6) Uani 1 1 d .
H24 H 0.4391 -0.0679 0.1294 0.040 Uiso 1 1 calc R
C25 C 0.6411(3) 0.01282(18) 0.21851(19) 0.0263(5) Uani 1 1 d .
C26 C 0.6690(3) -0.07171(18) 0.24644(19) 0.0256(5) Uani 1 1 d .
C27 C 0.6523(3) -0.17640(18) 0.16931(19) 0.0256(5) Uani 1 1 d .
H27 H 0.6250 -0.1922 0.1020 0.031 Uiso 1 1 calc R
C28 C 0.7081(3) -0.04955(18) 0.34728(18) 0.0248(5) Uani 1 1 d .
C29 C 0.7342(3) -0.12980(18) 0.37247(18) 0.0221(5) Uani 1 1 d .
C30 C 0.7206(3) -0.23262(18) 0.29290(18) 0.0227(5) Uani 1 1 d .
H30 H 0.7418 -0.2862 0.3075 0.027 Uiso 1 1 calc R
C31 C 0.6760(3) -0.25709(17) 0.19240(17) 0.0220(5) Uani 1 1 d .
C32 C 0.6465(3) -0.37200(17) 0.10997(17) 0.0197(5) Uani 1 1 d .
C33 C 0.5867(4) 0.0909(3) 0.4437(3) 0.0538(9) Uani 1 1 d .
H33A H 0.5737 0.1318 0.4086 0.081 Uiso 1 1 calc R
H33B H 0.5916 0.1352 0.5154 0.081 Uiso 1 1 calc R
H33C H 0.5024 0.0315 0.4196 0.081 Uiso 1 1 calc R
C34 C 0.7704(3) -0.11028(18) 0.47944(18) 0.0238(5) Uani 1 1 d .
C35 C 0.8595(3) -0.0151(2) 0.55641(19) 0.0283(5) Uani 1 1 d .
H35 H 0.8963 0.0400 0.5419 0.034 Uiso 1 1 calc R
C36 C 0.7165(3) -0.19060(19) 0.50432(19) 0.0276(5) Uani 1 1 d .
H36 H 0.6570 -0.2547 0.4542 0.033 Uiso 1 1 calc R
C37 C 0.7495(3) -0.1771(2) 0.6020(2) 0.0314(6) Uani 1 1 d .
H37 H 0.7118 -0.2317 0.6168 0.038 Uiso 1 1 calc R
C38 C 0.8383(3) -0.0827(2) 0.67744(19) 0.0295(6) Uani 1 1 d .
C39 C 0.8937(3) -0.0016(2) 0.65412(19) 0.0309(6) Uani 1 1 d .
H39 H 0.9540 0.0621 0.7043 0.037 Uiso 1 1 calc R
C40 C 0.8792(3) -0.0648(2) 0.7834(2) 0.0353(6) Uani 1 1 d .
O8 O 0.8657(4) 0.8585(3) 0.9671(2) 0.0968(13) Uani 1 1 d .
H8A H 0.9195 0.9051 1.0232 0.145 Uiso 1 1 d R
H8C H 0.7740 0.8654 0.9679 0.145 Uiso 1 1 d R

loop_
_atom_site_aniso_label
_atom_site_aniso_U_11
_atom_site_aniso_U_22
_atom_site_aniso_U_33
_atom_site_aniso_U_23
_atom_site_aniso_U_13
_atom_site_aniso_U_12
Co1 0.0269(2) 0.01642(18) 0.01624(17) 0.01008(13) 0.00482(13) 0.00220(13)
O1 0.0354(10) 0.0208(8) 0.0286(9) 0.0160(7) 0.0031(8) -0.0007(7)
O2 0.0380(11) 0.0248(8) 0.0259(9) 0.0159(7) -0.0007(8) 0.0031(8)
O3 0.0826(19) 0.0437(12) 0.0255(10) 0.0114(9) -0.0118(11) -0.0002(12)
O4 0.0757(17) 0.0455(12) 0.0264(10) 0.0219(9) -0.0032(11) 0.0022(12)
O5 0.0354(10) 0.0154(7) 0.0213(8) 0.0093(6) 0.0037(7) 0.0001(7)
O6 0.0348(10) 0.0239(8) 0.0184(8) 0.0095(7) 0.0004(7) 0.0052(7)
O7 0.0481(12) 0.0184(8) 0.0282(9) 0.0055(7) -0.0028(9) 0.0082(8)
N1 0.0308(11) 0.0249(10) 0.0238(10) 0.0133(8) 0.0105(9) 0.0057(9)
N2 0.0312(11) 0.0250(10) 0.0222(9) 0.0122(8) 0.0096(9) 0.0044(9)
N3 0.0300(11) 0.0266(10) 0.0233(10) 0.0132(8) 0.0103(9) 0.0030(9)
N4 0.0389(13) 0.0312(11) 0.0298(11) 0.0200(9) 0.0176(10) 0.0139(10)
C1 0.0359(14) 0.0242(11) 0.0289(12) 0.0139(10) 0.0095(11) 0.0011(11)
C2 0.0385(15) 0.0244(12) 0.0299(13) 0.0110(10) 0.0152(12) 0.0036(11)
C3 0.0367(15) 0.0260(12) 0.0233(12) 0.0113(10) 0.0102(11) 0.0028(11)
C4 0.0275(13) 0.0297(12) 0.0237(11) 0.0159(10) 0.0105(10) 0.0069(10)
C5 0.0263(14) 0.0409(14) 0.0259(12) 0.0145(11) 0.0048(11) -0.0042(11)
C6 0.0301(14) 0.0309(12) 0.0203(11) 0.0113(10) 0.0037(10) 0.0006(10)
C7 0.0280(13) 0.0280(12) 0.0266(12) 0.0131(10) 0.0075(11) 0.0003(10)
C8 0.0259(13) 0.0304(12) 0.0246(11) 0.0150(10) 0.0099(10) 0.0073(10)
C9 0.0311(14) 0.0428(15) 0.0207(11) 0.0141(11) 0.0051(11) -0.0015(12)
C10 0.0236(12) 0.0312(12) 0.0258(12) 0.0170(10) 0.0086(10) 0.0061(10)
C11 0.0368(15) 0.0252(11) 0.0265(12) 0.0123(10) 0.0125(11) 0.0071(11)
C12 0.0303(14) 0.0303(12) 0.0256(12) 0.0130(10) 0.0082(11) -0.0030(11)
C13 0.0357(15) 0.0326(13) 0.0223(11) 0.0115(10) 0.0088(11) 0.0014(11)
C14 0.0289(13) 0.0337(13) 0.0304(12) 0.0204(11) 0.0136(11) 0.0087(11)
C15 0.0409(16) 0.0257(12) 0.0338(13) 0.0169(11) 0.0176(12) 0.0075(11)
C16 0.0317(14) 0.0276(12) 0.0269(12) 0.0158(10) 0.0132(11) 0.0103(10)
C17 0.060(2) 0.0396(15) 0.0459(16) 0.0299(14) 0.0308(16) 0.0285(15)
C18 0.0526(18) 0.0303(13) 0.0367(14) 0.0222(12) 0.0233(14) 0.0181(13)
C19 0.0319(13) 0.0199(10) 0.0195(10) 0.0132(9) 0.0062(10) 0.0052(10)
C20 0.0337(14) 0.0209(11) 0.0229(11) 0.0143(9) 0.0025(10) 0.0014(10)
C21 0.0360(15) 0.0215(11) 0.0401(14) 0.0197(11) -0.0042(12) -0.0041(11)
C22 0.0330(15) 0.0282(13) 0.0424(15) 0.0229(12) -0.0078(12) 0.0003(11)
C23 0.0359(15) 0.0247(12) 0.0311(12) 0.0170(10) -0.0086(11) -0.0018(11)
C24 0.0418(16) 0.0190(11) 0.0370(14) 0.0168(10) -0.0083(13) -0.0061(11)
C25 0.0369(14) 0.0202(11) 0.0245(11) 0.0137(9) 0.0016(11) 0.0049(10)
C26 0.0338(14) 0.0191(10) 0.0254(11) 0.0136(9) 0.0004(10) 0.0016(10)
C27 0.0352(14) 0.0214(11) 0.0223(11) 0.0134(9) 0.0027(10) 0.0026(10)
C28 0.0315(13) 0.0172(10) 0.0228(11) 0.0082(9) 0.0004(10) 0.0025(9)
C29 0.0243(12) 0.0206(10) 0.0224(11) 0.0121(9) 0.0018(10) 0.0021(9)
C30 0.0273(12) 0.0207(10) 0.0230(11) 0.0131(9) 0.0029(10) 0.0037(9)
C31 0.0300(13) 0.0167(10) 0.0187(10) 0.0088(8) 0.0026(10) 0.0022(9)
C32 0.0219(11) 0.0178(10) 0.0195(10) 0.0095(9) 0.0034(9) 0.0021(9)
C33 0.062(2) 0.0416(17) 0.053(2) 0.0124(15) 0.0193(18) 0.0224(16)
C34 0.0285(13) 0.0214(11) 0.0215(11) 0.0104(9) 0.0018(10) 0.0050(10)
C35 0.0325(14) 0.0237(11) 0.0255(12) 0.0102(10) 0.0021(11) 0.0021(10)
C36 0.0360(14) 0.0216(11) 0.0223(11) 0.0102(9) -0.0006(11) 0.0007(10)
C37 0.0416(16) 0.0292(12) 0.0263(12) 0.0167(10) 0.0030(12) 0.0047(12)
C38 0.0363(15) 0.0307(12) 0.0220(11) 0.0127(10) 0.0019(11) 0.0083(11)
C39 0.0358(15) 0.0256(12) 0.0236(12) 0.0076(10) -0.0027(11) 0.0012(11)
C40 0.0385(16) 0.0439(15) 0.0229(12) 0.0162(12) 0.0003(12) 0.0072(13)
O8 0.072(2) 0.159(3) 0.0479(16) 0.064(2) -0.0208(15) -0.046(2)

loop_
_atom_type_symbol
_atom_type_description
_atom_type_scat_dispersion_real
_atom_type_scat_dispersion_imag
_atom_type_scat_source
C C 0.0033 0.0016 'International Tables Vol C Tables 4.2.6.8 and 6.1.1.4'
H H 0.0000 0.0000 'International Tables Vol C Tables 4.2.6.8 and 6.1.1.4'
Co Co 0.3494 0.9721 'International Tables Vol C Tables 4.2.6.8 and 6.1.1.4'
N N 0.0061 0.0033 'International Tables Vol C Tables 4.2.6.8 and 6.1.1.4'
O O 0.0106 0.0060 'International Tables Vol C Tables 4.2.6.8 and 6.1.1.4'

loop_
_geom_angle_atom_site_label_1
_geom_angle_atom_site_label_2
_geom_angle_atom_site_label_3
_geom_angle
_geom_angle_site_symmetry_1
_geom_angle_site_symmetry_3
O6 Co1 O5 97.83(7) 2_655 1_565
O6 Co1 N1 93.58(8) 2_655 .
O5 Co1 N1 90.31(7) 1_565 .
O6 Co1 O1 153.78(7) 2_655 .
O5 Co1 O1 108.35(7) 1_565 .
N1 Co1 O1 85.01(8) . .
O6 Co1 N2 95.51(8) 2_655 1_456
O5 Co1 N2 86.56(7) 1_565 1_456
N1 Co1 N2 170.71(8) . 1_456
O1 Co1 N2 87.68(8) . 1_456
O6 Co1 O2 95.16(7) 2_655 .
O5 Co1 O2 165.89(7) 1_565 .
N1 Co1 O2 94.39(7) . .
O1 Co1 O2 58.97(7) . .
N2 Co1 O2 86.71(7) 1_456 .
C19 O1 Co1 93.35(15) . .
C19 O2 Co1 87.54(14) . .
C40 O4 H4 109.4 . .
C32 O5 Co1 137.41(16) . 1_545
C32 O6 Co1 141.88(16) . 2_655
C28 O7 C33 116.0(2) . .
C16 N1 C18 105.7(2) . .
C16 N1 Co1 125.16(17) . .
C18 N1 Co1 129.11(17) . .
C3 N2 C1 105.3(2) . .
C3 N2 Co1 128.08(17) . 1_654
C1 N2 Co1 124.32(16) . 1_654
C3 N3 C2 106.5(2) . .
C3 N3 C4 128.1(2) . .
C2 N3 C4 125.4(2) . .
C16 N4 C17 106.5(2) . .
C16 N4 C14 126.8(2) . .
C17 N4 C14 126.7(2) . .
C2 C1 N2 110.4(2) . .
C2 C1 H1 124.8 . .
N2 C1 H1 124.8 . .
C1 C2 N3 106.5(2) . .
C1 C2 H2 126.8 . .
N3 C2 H2 126.8 . .
N2 C3 N3 111.4(2) . .
N2 C3 H3 124.3 . .
N3 C3 H3 124.3 . .
C6 C4 C5 120.7(2) . .
C6 C4 N3 121.1(2) . .
C5 C4 N3 118.1(2) . .
C4 C5 C9 119.3(2) . .
C4 C5 H5 120.4 . .
C9 C5 H5 120.4 . .
C4 C6 C7 119.7(2) . .
C4 C6 H6 120.1 . .
C7 C6 H6 120.1 . .
C6 C7 C8 120.9(2) . .
C6 C7 H7 119.6 . .
C8 C7 H7 119.6 . .
C9 C8 C7 118.3(2) . .
C9 C8 C10 120.2(2) . .
C7 C8 C10 121.5(2) . .
C8 C9 C5 121.0(2) . .
C8 C9 H9 119.5 . .
C5 C9 H9 119.5 . .
C11 C10 C12 118.4(2) . .
C11 C10 C8 122.1(2) . .
C12 C10 C8 119.5(2) . .
C15 C11 C10 120.9(2) . .
C15 C11 H11 119.6 . .
C10 C11 H11 119.6 . .
C10 C12 C13 120.8(2) . .
C10 C12 H12 119.6 . .
C13 C12 H12 119.6 . .
C14 C13 C12 119.4(2) . .
C14 C13 H13 120.3 . .
C12 C13 H13 120.3 . .
C13 C14 C15 120.7(2) . .
C13 C14 N4 119.7(2) . .
C15 C14 N4 119.5(2) . .
C14 C15 C11 119.8(2) . .
C14 C15 H15 120.1 . .
C11 C15 H15 120.1 . .
N1 C16 N4 111.4(2) . .
N1 C16 H16 124.3 . .
N4 C16 H16 124.3 . .
C18 C17 N4 106.3(2) . .
C18 C17 H17 126.8 . .
N4 C17 H17 126.8 . .
C17 C18 N1 110.1(2) . .
C17 C18 H18 125.0 . .
N1 C18 H18 125.0 . .
O2 C19 O1 120.1(2) . .
O2 C19 C20 121.2(2) . .
O1 C19 C20 118.7(2) . .
C21 C20 C23 119.3(2) . .
C21 C20 C19 119.7(2) . .
C23 C20 C19 121.0(2) . .
C20 C21 C22 120.4(2) . .
C20 C21 H21 119.8 . .
C22 C21 H21 119.8 . .
C25 C22 C21 120.5(3) . .
C25 C22 H22 119.8 . .
C21 C22 H22 119.8 . .
C20 C23 C24 120.0(3) . .
C20 C23 H23 120.0 . .
C24 C23 H23 120.0 . .
C25 C24 C23 120.9(2) . .
C25 C24 H24 119.6 . .
C23 C24 H24 119.6 . .
C22 C25 C24 118.9(2) . .
C22 C25 C26 121.1(2) . .
C24 C25 C26 120.1(2) . .
C28 C26 C27 119.0(2) . .
C28 C26 C25 122.1(2) . .
C27 C26 C25 118.9(2) . .
C31 C27 C26 120.5(2) . .
C31 C27 H27 119.7 . .
C26 C27 H27 119.7 . .
O7 C28 C26 120.2(2) . .
O7 C28 C29 118.3(2) . .
C26 C28 C29 121.5(2) . .
C30 C29 C28 117.6(2) . .
C30 C29 C34 119.2(2) . .
C28 C29 C34 123.1(2) . .
C31 C30 C29 121.7(2) . .
C31 C30 H30 119.1 . .
C29 C30 H30 119.1 . .
C27 C31 C30 119.6(2) . .
C27 C31 C32 120.7(2) . .
C30 C31 C32 119.7(2) . .
O5 C32 O6 125.5(2) . .
O5 C32 C31 115.98(19) . .
O6 C32 C31 118.5(2) . .
O7 C33 H33A 109.5 . .
O7 C33 H33B 109.5 . .
H33A C33 H33B 109.5 . .
O7 C33 H33C 109.5 . .
H33A C33 H33C 109.5 . .
H33B C33 H33C 109.5 . .
C36 C34 C35 117.8(2) . .
C36 C34 C29 119.3(2) . .
C35 C34 C29 122.9(2) . .
C39 C35 C34 120.9(2) . .
C39 C35 H35 119.6 . .
C34 C35 H35 119.6 . .
C37 C36 C34 121.4(2) . .
C37 C36 H36 119.3 . .
C34 C36 H36 119.3 . .
C38 C37 C36 120.2(2) . .
C38 C37 H37 119.9 . .
C36 C37 H37 119.9 . .
C37 C38 C39 119.3(2) . .
C37 C38 C40 122.3(2) . .
C39 C38 C40 118.4(2) . .
C35 C39 C38 120.4(2) . .
C35 C39 H39 119.8 . .
C38 C39 H39 119.8 . .
O3 C40 O4 124.2(3) . .
O3 C40 C38 122.0(3) . .
O4 C40 C38 113.8(2) . .
H8A O8 H8C 109.6 . .

loop_
_geom_bond_atom_site_label_1
_geom_bond_atom_site_label_2
_geom_bond_distance
_geom_bond_site_symmetry_2
Co1 O6 2.0358(18) 2_655
Co1 O5 2.0662(16) 1_565
Co1 N1 2.132(2) .
Co1 O1 2.1512(18) .
Co1 N2 2.172(2) 1_456
Co1 O2 2.2783(17) .
O1 C19 1.260(3) .
O2 C19 1.260(3) .
O3 C40 1.214(4) .
O4 C40 1.304(4) .
O4 H4 0.8201 .
O5 C32 1.253(3) .
O5 Co1 2.0662(16) 1_545
O6 C32 1.258(3) .
O6 Co1 2.0358(18) 2_655
O7 C28 1.380(3) .
O7 C33 1.414(4) .
N1 C16 1.315(3) .
N1 C18 1.375(3) .
N2 C3 1.316(3) .
N2 C1 1.374(3) .
N2 Co1 2.1720(19) 1_654
N3 C3 1.362(3) .
N3 C2 1.371(3) .
N3 C4 1.435(3) .
N4 C16 1.359(3) .
N4 C17 1.380(3) .
N4 C14 1.425(3) .
C1 C2 1.346(4) .
C1 H1 0.9300 .
C2 H2 0.9300 .
C3 H3 0.9300 .
C4 C6 1.373(4) .
C4 C5 1.382(4) .
C5 C9 1.394(4) .
C5 H5 0.9300 .
C6 C7 1.383(3) .
C6 H6 0.9300 .
C7 C8 1.401(4) .
C7 H7 0.9300 .
C8 C9 1.382(4) .
C8 C10 1.487(3) .
C9 H9 0.9300 .
C10 C11 1.388(3) .
C10 C12 1.398(3) .
C11 C15 1.386(4) .
C11 H11 0.9300 .
C12 C13 1.399(3) .
C12 H12 0.9300 .
C13 C14 1.370(4) .
C13 H13 0.9300 .
C14 C15 1.385(4) .
C15 H15 0.9300 .
C16 H16 0.9300 .
C17 C18 1.349(4) .
C17 H17 0.9300 .
C18 H18 0.9300 .
C19 C20 1.496(3) .
C20 C21 1.386(4) .
C20 C23 1.387(3) .
C21 C22 1.389(3) .
C21 H21 0.9300 .
C22 C25 1.386(4) .
C22 H22 0.9300 .
C23 C24 1.388(3) .
C23 H23 0.9300 .
C24 C25 1.387(4) .
C24 H24 0.9300 .
C25 C26 1.497(3) .
C26 C28 1.396(3) .
C26 C27 1.396(3) .
C27 C31 1.389(3) .
C27 H27 0.9300 .
C28 C29 1.408(3) .
C29 C30 1.394(3) .
C29 C34 1.493(3) .
C30 C31 1.390(3) .
C30 H30 0.9300 .
C31 C32 1.514(3) .
C33 H33A 0.9600 .
C33 H33B 0.9600 .
C33 H33C 0.9600 .
C34 C36 1.394(3) .
C34 C35 1.397(3) .
C35 C39 1.387(4) .
C35 H35 0.9300 .
C36 C37 1.384(4) .
C36 H36 0.9300 .
C37 C38 1.383(4) .
C37 H37 0.9300 .
C38 C39 1.392(4) .
C38 C40 1.491(3) .
C39 H39 0.9300 .
O8 H8A 0.8501 .
O8 H8C 0.8493 .

loop_
_geom_torsion_atom_site_label_1
_geom_torsion_atom_site_label_2
_geom_torsion_atom_site_label_3
_geom_torsion_atom_site_label_4
_geom_torsion
_geom_torsion_site_symmetry_1
O6 Co1 O1 C19 -9.2(2) 2_655
O5 Co1 O1 C19 174.19(13) 1_565
N1 Co1 O1 C19 -97.14(14) .
N2 Co1 O1 C19 88.59(14) 1_456
O2 Co1 O1 C19 1.04(13) .
O6 Co1 O2 C19 174.45(14) 2_655
O5 Co1 O2 C19 -28.7(3) 1_565
N1 Co1 O2 C19 80.45(14) .
O1 Co1 O2 C19 -1.04(13) .
N2 Co1 O2 C19 -90.31(14) 1_456
O6 Co1 N1 C16 50.5(2) 2_655
O5 Co1 N1 C16 -47.4(2) 1_565
O1 Co1 N1 C16 -155.8(2) .
N2 Co1 N1 C16 -117.6(5) 1_456
O2 Co1 N1 C16 145.9(2) .
O6 Co1 N1 C18 -128.2(2) 2_655
O5 Co1 N1 C18 133.9(2) 1_565
O1 Co1 N1 C18 25.5(2) .
N2 Co1 N1 C18 63.7(5) 1_456
O2 Co1 N1 C18 -32.7(2) .
C3 N2 C1 C2 0.9(3) .
Co1 N2 C1 C2 -163.1(2) 1_654
N2 C1 C2 N3 -0.5(3) .
C3 N3 C2 C1 0.0(3) .
C4 N3 C2 C1 178.3(2) .
C1 N2 C3 N3 -0.9(3) .
Co1 N2 C3 N3 162.22(18) 1_654
C2 N3 C3 N2 0.6(3) .
C4 N3 C3 N2 -177.7(2) .
C3 N3 C4 C6 -51.1(4) .
C2 N3 C4 C6 131.0(3) .
C3 N3 C4 C5 131.4(3) .
C2 N3 C4 C5 -46.5(4) .
C6 C4 C5 C9 1.1(4) .
N3 C4 C5 C9 178.6(2) .
C5 C4 C6 C7 -1.2(4) .
N3 C4 C6 C7 -178.6(2) .
C4 C6 C7 C8 1.2(4) .
C6 C7 C8 C9 -1.1(4) .
C6 C7 C8 C10 179.5(2) .
C7 C8 C9 C5 1.0(4) .
C10 C8 C9 C5 -179.6(3) .
C4 C5 C9 C8 -1.0(4) .
C9 C8 C10 C11 -143.6(3) .
C7 C8 C10 C11 35.7(4) .
C9 C8 C10 C12 35.2(4) .
C7 C8 C10 C12 -145.4(3) .
C12 C10 C11 C15 -0.5(4) .
C8 C10 C11 C15 178.3(3) .
C11 C10 C12 C13 0.1(4) .
C8 C10 C12 C13 -178.8(3) .
C10 C12 C13 C14 0.5(4) .
C12 C13 C14 C15 -0.7(4) .
C12 C13 C14 N4 179.1(3) .
C16 N4 C14 C13 55.3(4) .
C17 N4 C14 C13 -126.3(3) .
C16 N4 C14 C15 -124.9(3) .
C17 N4 C14 C15 53.5(4) .
C13 C14 C15 C11 0.2(4) .
N4 C14 C15 C11 -179.5(3) .
C10 C11 C15 C14 0.4(4) .
C18 N1 C16 N4 0.5(3) .
Co1 N1 C16 N4 -178.45(17) .
C17 N4 C16 N1 -0.1(3) .
C14 N4 C16 N1 178.6(3) .
C16 N4 C17 C18 -0.4(3) .
C14 N4 C17 C18 -179.1(3) .
N4 C17 C18 N1 0.7(4) .
C16 N1 C18 C17 -0.8(3) .
Co1 N1 C18 C17 178.1(2) .
Co1 O2 C19 O1 1.8(2) .
Co1 O2 C19 C20 -178.0(2) .
Co1 O1 C19 O2 -1.9(2) .
Co1 O1 C19 C20 177.94(18) .
O2 C19 C20 C21 177.1(2) .
O1 C19 C20 C21 -2.7(4) .
O2 C19 C20 C23 -2.7(4) .
O1 C19 C20 C23 177.5(2) .
C23 C20 C21 C22 -0.9(4) .
C19 C20 C21 C22 179.4(2) .
C20 C21 C22 C25 0.9(4) .
C21 C20 C23 C24 0.9(4) .
C19 C20 C23 C24 -179.3(2) .
C20 C23 C24 C25 -0.9(4) .
C21 C22 C25 C24 -0.8(4) .
C21 C22 C25 C26 178.7(2) .
C23 C24 C25 C22 0.8(4) .
C23 C24 C25 C26 -178.7(2) .
C22 C25 C26 C28 50.9(4) .
C24 C25 C26 C28 -129.6(3) .
C22 C25 C26 C27 -130.5(3) .
C24 C25 C26 C27 49.0(4) .
C28 C26 C27 C31 -0.8(4) .
C25 C26 C27 C31 -179.5(2) .
C33 O7 C28 C26 69.5(3) .
C33 O7 C28 C29 -110.7(3) .
C27 C26 C28 O7 -178.8(2) .
C25 C26 C28 O7 -0.2(4) .
C27 C26 C28 C29 1.4(4) .
C25 C26 C28 C29 -179.9(2) .
O7 C28 C29 C30 -179.4(2) .
C26 C28 C29 C30 0.4(4) .
O7 C28 C29 C34 2.7(4) .
C26 C28 C29 C34 -177.6(2) .
C28 C29 C30 C31 -2.9(4) .
C34 C29 C30 C31 175.1(2) .
C26 C27 C31 C30 -1.7(4) .
C26 C27 C31 C32 175.3(2) .
C29 C30 C31 C27 3.6(4) .
C29 C30 C31 C32 -173.5(2) .
Co1 O5 C32 O6 -29.1(4) 1_545
Co1 O5 C32 C31 149.77(18) 1_545
Co1 O6 C32 O5 100.4(3) 2_655
Co1 O6 C32 C31 -78.4(3) 2_655
C27 C31 C32 O5 -167.5(2) .
C30 C31 C32 O5 9.5(3) .
C27 C31 C32 O6 11.4(4) .
C30 C31 C32 O6 -171.6(2) .
C30 C29 C34 C36 -32.7(4) .
C28 C29 C34 C36 145.2(3) .
C30 C29 C34 C35 145.9(3) .
C28 C29 C34 C35 -36.2(4) .
C36 C34 C35 C39 0.5(4) .
C29 C34 C35 C39 -178.2(2) .
C35 C34 C36 C37 0.0(4) .
C29 C34 C36 C37 178.7(2) .
C34 C36 C37 C38 -0.3(4) .
C36 C37 C38 C39 0.1(4) .
C36 C37 C38 C40 -179.0(3) .
C34 C35 C39 C38 -0.7(4) .
C37 C38 C39 C35 0.4(4) .
C40 C38 C39 C35 179.5(3) .
C37 C38 C40 O3 -169.1(3) .
C39 C38 C40 O3 11.7(4) .
C37 C38 C40 O4 11.2(4) .
C39 C38 C40 O4 -167.9(3) .
